data_7716027
loop_
_publ_author_name
'Young, Yen-An'
'Nguyen, Huong T. H.'
'Nguyen, Hieu D.'
'Ganguly, Tuhin'
'Nguyen, Yennie H.'
'Do, Loi H.'

_publ_section_title
;
 A ratiometric substrate for rapid evaluation of transfer hydrogenation
 efficiency in solution.
;
_journal_issue 21
_journal_name_full 'Dalton transactions (Cambridge, England : 2003)'
_journal_page_first 8887
_journal_page_last 8892
_journal_paper_doi 10.1039/d4dt00891j
_journal_volume 53
_journal_year 2024
_chemical_formula_sum 'C73 H68 Cl2 Ir2 N8 O6'
_chemical_formula_weight 1608.65
_space_group_crystal_system monoclinic
_space_group_IT_number 14
_space_group_name_Hall '-P 2ybc'
_space_group_name_H-M_alt 'P 1 21/c 1'
_atom_sites_solution_hydrogens geom
_audit_creation_method SHELXL-2018/3
_audit_update_record
;
2024-02-28 deposited with the CCDC.	2024-05-10 downloaded from the CCDC.
;
_cell_angle_alpha 90
_cell_angle_beta 92.362(2)
_cell_angle_gamma 90
_cell_formula_units_Z 2
_cell_length_a 12.4845(4)
_cell_length_b 26.7158(7)
_cell_length_c 10.6048(3)
_cell_measurement_reflns_used 6522
_cell_measurement_temperature 123(2)
_cell_measurement_theta_max 23.58
_cell_measurement_theta_min 2.45
_cell_volume 3534.05(18)
_computing_cell_refinement 'Bruker SAINT'
_computing_data_collection 'Bruker APEX2'
_computing_data_reduction 'Bruker SAINT'
_computing_molecular_graphics 'Bruker SHELXTL'
_computing_publication_material 'Bruker SHELXTL'
_computing_structure_refinement 'SHELXL-2018/3 (Sheldrick, 2018)'
_computing_structure_solution 'SHELXT 2014/5 (Sheldrick, 2014)'
_diffrn_ambient_temperature 123(2)
_diffrn_measured_fraction_theta_full 0.996
_diffrn_measured_fraction_theta_max 0.996
_diffrn_measurement_device_type 'Bruker APEX-II CCD'
_diffrn_measurement_method '\f and \w scans'
_diffrn_radiation_type MoK\a
_diffrn_radiation_wavelength 0.71073
_diffrn_reflns_av_R_equivalents 0.0778
_diffrn_reflns_av_unetI/netI 0.0530
_diffrn_reflns_Laue_measured_fraction_full 0.996
_diffrn_reflns_Laue_measured_fraction_max 0.996
_diffrn_reflns_limit_h_max 14
_diffrn_reflns_limit_h_min -14
_diffrn_reflns_limit_k_max 31
_diffrn_reflns_limit_k_min -31
_diffrn_reflns_limit_l_max 12
_diffrn_reflns_limit_l_min -12
_diffrn_reflns_number 39214
_diffrn_reflns_point_group_measured_fraction_full 0.996
_diffrn_reflns_point_group_measured_fraction_max 0.996
_diffrn_reflns_theta_full 25.093
_diffrn_reflns_theta_max 25.093
_diffrn_reflns_theta_min 1.524
_exptl_absorpt_coefficient_mu 3.893
_exptl_absorpt_correction_T_max 0.7452
_exptl_absorpt_correction_T_min 0.5988
_exptl_absorpt_correction_type empirical
_exptl_absorpt_process_details sadabs
_exptl_crystal_colour yellow
_exptl_crystal_density_diffrn 1.512
_exptl_crystal_description block
_exptl_crystal_F_000 1596
_exptl_crystal_size_max 0.27
_exptl_crystal_size_mid 0.22
_exptl_crystal_size_min 0.10
_refine_diff_density_max 2.386
_refine_diff_density_min -1.265
_refine_diff_density_rms 0.169
_refine_ls_extinction_method none
_refine_ls_goodness_of_fit_ref 1.069
_refine_ls_hydrogen_treatment constr
_refine_ls_matrix_type full
_refine_ls_number_parameters 400
_refine_ls_number_reflns 6261
_refine_ls_number_restraints 115
_refine_ls_restrained_S_all 1.061
_refine_ls_R_factor_all 0.0644
_refine_ls_R_factor_gt 0.0436
_refine_ls_shift/su_max 0.001
_refine_ls_shift/su_mean 0.000
_refine_ls_structure_factor_coef Fsqd
_refine_ls_weighting_details 'w=1/[\s^2^(Fo^2^)+(0.0597P)^2^+19.6851P] where P=(Fo^2^+2Fc^2^)/3'
_refine_ls_weighting_scheme calc
_refine_ls_wR_factor_gt 0.1145
_refine_ls_wR_factor_ref 0.1239
_reflns_Friedel_coverage 0.000
_reflns_number_gt 4844
_reflns_number_total 6261
_reflns_threshold_expression 'I > 2\s(I)'
_cod_data_source_file d4dt00891j2.cif
_cod_data_source_block fullscan_0ma
_cod_depositor_comments 'Adding full bibliography for 7716026--7716027.cif.'
_cod_original_sg_symbol_H-M 'P 21/c'
_cod_database_code 7716027
_shelx_shelxl_version_number 2018/3
_shelx_space_group_comment
; 
The symmetry employed for this shelxl refinement is uniquely defined 
by the following loop, which should always be used as a source of 
symmetry information in preference to the above space-group names. 
They are only intended as comments. 
;

loop_
_space_group_symop_operation_xyz
'x, y, z'
'-x, y+1/2, -z+1/2'
'-x, -y, -z'
'x, -y-1/2, z-1/2'

loop_
_atom_site_label
_atom_site_type_symbol
_atom_site_fract_x
_atom_site_fract_y
_atom_site_fract_z
_atom_site_U_iso_or_equiv
_atom_site_adp_type
_atom_site_occupancy
_atom_site_site_symmetry_order
_atom_site_calc_flag
_atom_site_refinement_flags_posn
_atom_site_refinement_flags_adp
_atom_site_refinement_flags_occupancy
_atom_site_disorder_assembly
_atom_site_disorder_group
Ir1 Ir 0.75837(2) 0.37887(2) 0.91557(3) 0.01899(11) Uani 1 1 d . . . . .
N1 N 0.8429(5) 0.3421(2) 0.7825(6) 0.0237(15) Uani 1 1 d . . . . .
C1 C 0.9127(7) 0.3633(3) 0.7082(7) 0.0282(18) Uani 1 1 d . . . . .
H1 H 0.924259 0.398399 0.715184 0.034 Uiso 1 1 calc R U . . .
O002 O 0.4018(5) 0.4286(2) 0.5058(6) 0.0350(14) Uani 1 1 d . . . . .
N2 N 0.6813(5) 0.4105(2) 1.0634(6) 0.0226(15) Uani 1 1 d . . . . .
C2 C 0.9701(7) 0.3365(3) 0.6201(8) 0.036(2) Uani 1 1 d . . . . .
H2 H 1.021224 0.352470 0.569754 0.043 Uiso 1 1 calc R U . . .
N4 N 0.6331(5) 0.3920(2) 0.7785(6) 0.0238(15) Uani 1 1 d . . . . .
C3 C 0.9493(7) 0.2860(3) 0.6094(8) 0.035(2) Uani 1 1 d . . . . .
H3 H 0.984422 0.266687 0.548188 0.042 Uiso 1 1 calc R U . . .
N3 N 0.7945(5) 0.4519(2) 0.8466(6) 0.0232(15) Uani 1 1 d . . . . .
C4 C 0.8788(7) 0.2635(3) 0.6862(7) 0.031(2) Uani 1 1 d . . . . .
H4 H 0.866422 0.228495 0.679240 0.037 Uiso 1 1 calc R U . . .
C32 C 0.5485(6) 0.3615(3) 0.7506(7) 0.0241(17) Uani 1 1 d . . . . .
H32 H 0.543357 0.331018 0.796063 0.029 Uiso 1 1 calc R U . . .
C31 C 0.4709(7) 0.3721(3) 0.6611(7) 0.0252(18) Uani 1 1 d . . . . .
H31 H 0.413426 0.349255 0.646461 0.030 Uiso 1 1 calc R U . . .
C30 C 0.4743(6) 0.4168(3) 0.5894(7) 0.0238(17) Uani 1 1 d . . . . .
C29 C 0.5638(6) 0.4484(3) 0.6193(7) 0.0227(17) Uani 1 1 d . . . . .
H29 H 0.571694 0.478864 0.574211 0.027 Uiso 1 1 calc R U . . .
C28 C 0.6385(6) 0.4356(3) 0.7120(7) 0.0217(17) Uani 1 1 d . . . . .
C5 C 0.8246(7) 0.2914(3) 0.7750(7) 0.0257(18) Uani 1 1 d . . . . .
C27 C 0.7282(6) 0.4686(3) 0.7515(7) 0.0232(17) Uani 1 1 d . . . . .
C6 C 0.7510(6) 0.2721(3) 0.8664(7) 0.0236(17) Uani 1 1 d . . . . .
C26 C 0.7456(7) 0.5151(3) 0.6978(8) 0.032(2) Uani 1 1 d . . . . .
H26 H 0.699010 0.526482 0.630753 0.039 Uiso 1 1 calc R U . . .
C7 C 0.7208(7) 0.2223(3) 0.8740(8) 0.0306(19) Uani 1 1 d . . . . .
H7 H 0.748799 0.198535 0.817425 0.037 Uiso 1 1 calc R U . . .
C25 C 0.8284(8) 0.5447(4) 0.7399(9) 0.044(3) Uani 1 1 d . . . . .
H25 H 0.839010 0.576658 0.703278 0.053 Uiso 1 1 calc R U . . .
C8 C 0.6497(7) 0.2068(3) 0.9637(8) 0.033(2) Uani 1 1 d . . . . .
H8 H 0.627936 0.172767 0.967574 0.040 Uiso 1 1 calc R U . . .
C24 C 0.8971(8) 0.5277(3) 0.8365(9) 0.043(2) Uani 1 1 d . . . . .
H24 H 0.955478 0.547579 0.867589 0.051 Uiso 1 1 calc R U . . .
C9 C 0.6109(7) 0.2416(3) 1.0475(8) 0.033(2) Uani 1 1 d . . . . .
H9 H 0.563144 0.231142 1.109814 0.040 Uiso 1 1 calc R U . . .
C23 C 0.8778(7) 0.4803(3) 0.8866(8) 0.0298(19) Uani 1 1 d . . . . .
H23 H 0.925287 0.467818 0.951405 0.036 Uiso 1 1 calc R U . . .
C10 C 0.6414(7) 0.2917(3) 1.0412(8) 0.0268(18) Uani 1 1 d . . . . .
H10 H 0.614071 0.315009 1.099524 0.032 Uiso 1 1 calc R U . . .
C11 C 0.7118(6) 0.3084(3) 0.9500(7) 0.0198(16) Uani 1 1 d . . . . .
C12 C 0.5859(7) 0.4327(3) 1.0523(8) 0.032(2) Uani 1 1 d . . . . .
H12 H 0.551236 0.435551 0.971183 0.039 Uiso 1 1 calc R U . . .
C13 C 0.5361(8) 0.4517(4) 1.1563(9) 0.047(3) Uani 1 1 d . . . . .
H13 H 0.468248 0.467731 1.146904 0.056 Uiso 1 1 calc R U . . .
C14 C 0.5861(9) 0.4471(4) 1.2721(9) 0.055(3) Uani 1 1 d . . . . .
H14 H 0.551650 0.458575 1.344924 0.067 Uiso 1 1 calc R U . . .
C15 C 0.6861(8) 0.4259(4) 1.2843(8) 0.041(2) Uani 1 1 d . . . . .
H15 H 0.721858 0.423582 1.364943 0.049 Uiso 1 1 calc R U . . .
C17 C 0.8409(7) 0.3854(3) 1.1758(7) 0.0243(17) Uani 1 1 d . . . . .
C16 C 0.7343(7) 0.4080(3) 1.1792(7) 0.0278(19) Uani 1 1 d . . . . .
C22 C 0.9072(7) 0.3774(3) 1.2834(8) 0.032(2) Uani 1 1 d . . . . .
H22 H 0.884124 0.387403 1.363854 0.038 Uiso 1 1 calc R U . . .
C18 C 0.8723(7) 0.3702(3) 1.0541(7) 0.0223(17) Uani 1 1 d . . . . .
C21 C 1.0063(7) 0.3549(3) 1.2729(8) 0.032(2) Uani 1 1 d . . . . .
H21 H 1.050830 0.348692 1.345993 0.039 Uiso 1 1 calc R U . . .
C19 C 0.9730(7) 0.3492(3) 1.0468(8) 0.0259(18) Uani 1 1 d . . . . .
H19 H 0.997512 0.339633 0.966660 0.031 Uiso 1 1 calc R U . . .
C20 C 1.0398(7) 0.3416(3) 1.1545(8) 0.031(2) Uani 1 1 d . . . . .
H20 H 1.108665 0.327148 1.146342 0.037 Uiso 1 1 calc R U . . .
O100 O 0.2879(7) 0.2822(4) 0.2895(11) 0.097(2) Uani 1 1 d . U . . .
C100 C 0.1813(11) 0.2251(5) 0.3909(16) 0.097(2) Uani 1 1 d . U . . .
H10A H 0.119528 0.238359 0.341572 0.145 Uiso 1 1 calc R U . . .
H10B H 0.189919 0.243642 0.470447 0.145 Uiso 1 1 calc R U . . .
H10C H 0.169666 0.189602 0.408871 0.145 Uiso 1 1 calc R U . . .
C101 C 0.2803(12) 0.2309(5) 0.3173(17) 0.097(2) Uani 1 1 d . U . . .
H10D H 0.344254 0.219582 0.367830 0.116 Uiso 1 1 calc R U . . .
H10E H 0.274560 0.210942 0.238642 0.116 Uiso 1 1 calc R U . . .
C102 C 0.3778(12) 0.2919(5) 0.2140(17) 0.097(2) Uani 1 1 d . U . . .
H10F H 0.372088 0.272029 0.135211 0.116 Uiso 1 1 calc R U . . .
H10G H 0.445159 0.282499 0.260696 0.116 Uiso 1 1 calc R U . . .
C103 C 0.3780(12) 0.3449(5) 0.1850(16) 0.097(2) Uani 1 1 d . U . . .
H10H H 0.421815 0.350897 0.112020 0.145 Uiso 1 1 calc R U . . .
H10I H 0.407772 0.363539 0.257918 0.145 Uiso 1 1 calc R U . . .
H10J H 0.304355 0.356071 0.165600 0.145 Uiso 1 1 calc R U . . .
Cl1 Cl 0.1018(8) 0.4723(4) 0.6176(10) 0.0664(16) Uani 0.283(3) 1 d D U P A 1
Cl2 Cl 0.2054(9) 0.4418(4) 0.8614(10) 0.0664(16) Uani 0.283(3) 1 d D U P A 1
C200 C 0.100(2) 0.4724(16) 0.7820(13) 0.0664(16) Uani 0.283(3) 1 d D U P A 1
H20A H 0.099807 0.507637 0.810954 0.080 Uiso 0.283(3) 1 calc R U P A 1
H20B H 0.032343 0.456917 0.807029 0.080 Uiso 0.283(3) 1 calc R U P A 1
Cl3 Cl 0.1255(11) 0.4656(6) 0.7405(14) 0.0664(16) Uani 0.217(3) 1 d D U P A 2
Cl4 Cl 0.2938(11) 0.4245(5) 0.9083(13) 0.0664(16) Uani 0.217(3) 1 d D U P A 2
C201 C 0.1553(15) 0.4255(17) 0.869(4) 0.0664(16) Uani 0.217(3) 1 d D U P A 2
H20C H 0.130897 0.391235 0.846939 0.080 Uiso 0.217(3) 1 calc R U P A 2
H20D H 0.115910 0.436846 0.942588 0.080 Uiso 0.217(3) 1 calc R U P A 2
O102 O 0.2340(6) 0.3594(3) 0.4807(7) 0.063(2) Uani 1 1 d . . . . .

loop_
_atom_site_aniso_label
_atom_site_aniso_U_11
_atom_site_aniso_U_22
_atom_site_aniso_U_33
_atom_site_aniso_U_23
_atom_site_aniso_U_13
_atom_site_aniso_U_12
Ir1 0.02440(18) 0.01630(17) 0.01620(16) 0.00110(13) 0.00010(11) 0.00137(14)
N1 0.031(4) 0.025(4) 0.016(3) 0.001(3) 0.000(3) -0.001(3)
C1 0.031(5) 0.029(4) 0.026(4) -0.001(4) 0.007(4) 0.001(4)
O002 0.031(3) 0.035(3) 0.038(3) 0.007(3) -0.015(3) 0.000(3)
N2 0.025(4) 0.022(4) 0.021(3) 0.001(3) 0.002(3) 0.004(3)
C2 0.035(5) 0.044(6) 0.028(5) 0.002(4) 0.012(4) 0.003(4)
N4 0.035(4) 0.018(3) 0.019(3) 0.002(3) 0.002(3) 0.004(3)
C3 0.038(5) 0.039(5) 0.029(5) -0.007(4) 0.013(4) 0.011(4)
N3 0.032(4) 0.020(3) 0.018(3) 0.002(3) 0.001(3) 0.004(3)
C4 0.037(5) 0.030(5) 0.025(4) -0.002(4) 0.002(4) 0.011(4)
C32 0.028(5) 0.021(4) 0.024(4) 0.001(3) 0.000(3) 0.000(3)
C31 0.028(4) 0.017(4) 0.030(4) 0.000(3) -0.001(3) -0.003(3)
C30 0.026(4) 0.024(4) 0.022(4) 0.002(3) 0.001(3) 0.003(3)
C29 0.028(5) 0.017(4) 0.024(4) 0.003(3) -0.001(3) 0.002(3)
C28 0.026(4) 0.022(4) 0.017(4) -0.001(3) 0.004(3) 0.004(3)
C5 0.026(5) 0.026(4) 0.026(4) -0.001(3) -0.005(3) 0.005(4)
C27 0.022(4) 0.023(4) 0.025(4) 0.002(3) 0.001(3) 0.006(3)
C6 0.023(4) 0.023(4) 0.024(4) 0.004(3) -0.005(3) 0.001(3)
C26 0.039(5) 0.028(5) 0.029(4) 0.010(4) -0.010(4) -0.007(4)
C7 0.036(5) 0.029(5) 0.026(4) -0.005(4) -0.004(4) -0.001(4)
C25 0.044(6) 0.034(5) 0.053(6) 0.022(5) -0.014(5) -0.013(5)
C8 0.040(5) 0.017(4) 0.043(5) 0.002(4) 0.007(4) 0.000(4)
C24 0.051(6) 0.028(5) 0.047(6) 0.009(4) -0.022(5) -0.013(4)
C9 0.038(5) 0.028(5) 0.034(5) 0.008(4) 0.007(4) -0.008(4)
C23 0.036(5) 0.025(5) 0.027(4) 0.002(3) -0.009(4) -0.003(4)
C10 0.029(5) 0.022(4) 0.030(4) 0.001(3) -0.002(4) -0.002(4)
C11 0.026(4) 0.016(4) 0.016(4) 0.002(3) -0.004(3) 0.001(3)
C12 0.036(5) 0.027(5) 0.033(5) -0.002(4) -0.002(4) 0.008(4)
C13 0.044(6) 0.061(7) 0.037(5) 0.005(5) 0.016(5) 0.028(5)
C14 0.078(8) 0.057(7) 0.033(5) 0.003(5) 0.025(5) 0.030(6)
C15 0.052(6) 0.052(6) 0.021(4) 0.001(4) 0.003(4) 0.016(5)
C17 0.032(5) 0.018(4) 0.022(4) 0.004(3) -0.001(3) -0.005(3)
C16 0.045(5) 0.020(4) 0.019(4) 0.000(3) 0.000(4) 0.002(4)
C22 0.044(5) 0.029(5) 0.022(4) 0.004(4) 0.001(4) -0.015(4)
C18 0.032(5) 0.012(4) 0.023(4) 0.004(3) 0.002(3) -0.001(3)
C21 0.032(5) 0.033(5) 0.032(5) 0.011(4) -0.014(4) -0.005(4)
C19 0.030(5) 0.022(4) 0.027(4) 0.001(3) 0.005(4) 0.000(3)
C20 0.026(5) 0.028(5) 0.038(5) 0.005(4) -0.005(4) -0.007(4)
O100 0.071(4) 0.073(4) 0.149(6) 0.001(4) 0.047(4) -0.007(3)
C100 0.071(4) 0.073(4) 0.149(6) 0.001(4) 0.047(4) -0.007(3)
C101 0.071(4) 0.073(4) 0.149(6) 0.001(4) 0.047(4) -0.007(3)
C102 0.071(4) 0.073(4) 0.149(6) 0.001(4) 0.047(4) -0.007(3)
C103 0.071(4) 0.073(4) 0.149(6) 0.001(4) 0.047(4) -0.007(3)
Cl1 0.054(4) 0.068(4) 0.079(4) -0.019(3) 0.031(3) -0.008(3)
Cl2 0.054(4) 0.068(4) 0.079(4) -0.019(3) 0.031(3) -0.008(3)
C200 0.054(4) 0.068(4) 0.079(4) -0.019(3) 0.031(3) -0.008(3)
Cl3 0.054(4) 0.068(4) 0.079(4) -0.019(3) 0.031(3) -0.008(3)
Cl4 0.054(4) 0.068(4) 0.079(4) -0.019(3) 0.031(3) -0.008(3)
C201 0.054(4) 0.068(4) 0.079(4) -0.019(3) 0.031(3) -0.008(3)
O102 0.049(5) 0.071(5) 0.067(5) 0.014(4) -0.014(4) -0.017(4)

loop_
_atom_type_symbol
_atom_type_description
_atom_type_scat_dispersion_real
_atom_type_scat_dispersion_imag
_atom_type_scat_source
C C 0.0033 0.0016 'International Tables Vol C Tables 4.2.6.8 and 6.1.1.4'
H H 0.0000 0.0000 'International Tables Vol C Tables 4.2.6.8 and 6.1.1.4'
N N 0.0061 0.0033 'International Tables Vol C Tables 4.2.6.8 and 6.1.1.4'
O O 0.0106 0.0060 'International Tables Vol C Tables 4.2.6.8 and 6.1.1.4'
Ir Ir -1.4442 7.9887 'International Tables Vol C Tables 4.2.6.8 and 6.1.1.4'
Cl Cl 0.1484 0.1585 'International Tables Vol C Tables 4.2.6.8 and 6.1.1.4'

loop_
_geom_angle_atom_site_label_1
_geom_angle_atom_site_label_2
_geom_angle_atom_site_label_3
_geom_angle
_geom_angle_site_symmetry_1
_geom_angle_site_symmetry_3
_geom_angle_publ_flag
C11 Ir1 C18 87.7(3) . . ?
C11 Ir1 N1 80.6(3) . . ?
C18 Ir1 N1 94.5(3) . . ?
C11 Ir1 N2 95.7(3) . . ?
C18 Ir1 N2 80.2(3) . . ?
N1 Ir1 N2 173.7(2) . . ?
C11 Ir1 N4 94.0(3) . . ?
C18 Ir1 N4 175.7(3) . . ?
N1 Ir1 N4 89.6(2) . . ?
N2 Ir1 N4 95.7(2) . . ?
C11 Ir1 N3 169.8(3) . . ?
C18 Ir1 N3 101.6(3) . . ?
N1 Ir1 N3 94.6(2) . . ?
N2 Ir1 N3 89.9(2) . . ?
N4 Ir1 N3 77.0(2) . . ?
C1 N1 C5 119.9(7) . . ?
C1 N1 Ir1 125.0(5) . . ?
C5 N1 Ir1 115.1(5) . . ?
N1 C1 C2 123.0(8) . . ?
N1 C1 H1 118.5 . . ?
C2 C1 H1 118.5 . . ?
C12 N2 C16 119.8(7) . . ?
C12 N2 Ir1 124.1(5) . . ?
C16 N2 Ir1 116.1(5) . . ?
C3 C2 C1 117.2(8) . . ?
C3 C2 H2 121.4 . . ?
C1 C2 H2 121.4 . . ?
C32 N4 C28 117.0(7) . . ?
C32 N4 Ir1 126.5(5) . . ?
C28 N4 Ir1 116.4(5) . . ?
C4 C3 C2 120.4(8) . . ?
C4 C3 H3 119.8 . . ?
C2 C3 H3 119.8 . . ?
C23 N3 C27 119.4(7) . . ?
C23 N3 Ir1 125.5(5) . . ?
C27 N3 Ir1 115.1(5) . . ?
C3 C4 C5 120.7(8) . . ?
C3 C4 H4 119.6 . . ?
C5 C4 H4 119.6 . . ?
C31 C32 N4 123.6(7) . . ?
C31 C32 H32 118.2 . . ?
N4 C32 H32 118.2 . . ?
C32 C31 C30 121.0(7) . . ?
C32 C31 H31 119.5 . . ?
C30 C31 H31 119.5 . . ?
O002 C30 C31 122.9(7) . . ?
O002 C30 C29 122.2(7) . . ?
C31 C30 C29 114.9(7) . . ?
C28 C29 C30 121.0(7) . . ?
C28 C29 H29 119.5 . . ?
C30 C29 H29 119.5 . . ?
N4 C28 C29 122.5(7) . . ?
N4 C28 C27 114.6(7) . . ?
C29 C28 C27 122.8(7) . . ?
N1 C5 C4 118.7(8) . . ?
N1 C5 C6 114.7(7) . . ?
C4 C5 C6 126.6(8) . . ?
N3 C27 C26 119.9(7) . . ?
N3 C27 C28 116.7(7) . . ?
C26 C27 C28 123.3(7) . . ?
C7 C6 C11 121.3(7) . . ?
C7 C6 C5 124.0(7) . . ?
C11 C6 C5 114.7(7) . . ?
C25 C26 C27 121.0(8) . . ?
C25 C26 H26 119.5 . . ?
C27 C26 H26 119.5 . . ?
C6 C7 C8 120.6(8) . . ?
C6 C7 H7 119.7 . . ?
C8 C7 H7 119.7 . . ?
C26 C25 C24 119.4(8) . . ?
C26 C25 H25 120.3 . . ?
C24 C25 H25 120.3 . . ?
C9 C8 C7 119.2(8) . . ?
C9 C8 H8 120.4 . . ?
C7 C8 H8 120.4 . . ?
C25 C24 C23 117.8(8) . . ?
C25 C24 H24 121.1 . . ?
C23 C24 H24 121.1 . . ?
C8 C9 C10 120.7(8) . . ?
C8 C9 H9 119.7 . . ?
C10 C9 H9 119.7 . . ?
N3 C23 C24 122.4(8) . . ?
N3 C23 H23 118.8 . . ?
C24 C23 H23 118.8 . . ?
C9 C10 C11 121.1(8) . . ?
C9 C10 H10 119.5 . . ?
C11 C10 H10 119.5 . . ?
C10 C11 C6 117.1(7) . . ?
C10 C11 Ir1 128.0(6) . . ?
C6 C11 Ir1 114.8(5) . . ?
N2 C12 C13 121.5(8) . . ?
N2 C12 H12 119.2 . . ?
C13 C12 H12 119.2 . . ?
C14 C13 C12 118.7(9) . . ?
C14 C13 H13 120.6 . . ?
C12 C13 H13 120.6 . . ?
C13 C14 C15 120.3(9) . . ?
C13 C14 H14 119.8 . . ?
C15 C14 H14 119.8 . . ?
C14 C15 C16 119.6(9) . . ?
C14 C15 H15 120.2 . . ?
C16 C15 H15 120.2 . . ?
C22 C17 C18 121.4(8) . . ?
C22 C17 C16 123.4(7) . . ?
C18 C17 C16 115.2(7) . . ?
N2 C16 C15 119.9(8) . . ?
N2 C16 C17 113.8(7) . . ?
C15 C16 C17 126.4(8) . . ?
C21 C22 C17 120.1(8) . . ?
C21 C22 H22 120.0 . . ?
C17 C22 H22 120.0 . . ?
C19 C18 C17 116.9(7) . . ?
C19 C18 Ir1 128.5(6) . . ?
C17 C18 Ir1 114.6(6) . . ?
C22 C21 C20 119.2(8) . . ?
C22 C21 H21 120.4 . . ?
C20 C21 H21 120.4 . . ?
C18 C19 C20 121.7(8) . . ?
C18 C19 H19 119.2 . . ?
C20 C19 H19 119.2 . . ?
C21 C20 C19 120.6(8) . . ?
C21 C20 H20 119.7 . . ?
C19 C20 H20 119.7 . . ?
C101 O100 C102 110.8(10) . . ?
C101 C100 H10A 109.5 . . ?
C101 C100 H10B 109.5 . . ?
H10A C100 H10B 109.5 . . ?
C101 C100 H10C 109.5 . . ?
H10A C100 H10C 109.5 . . ?
H10B C100 H10C 109.5 . . ?
O100 C101 C100 105.9(11) . . ?
O100 C101 H10D 110.6 . . ?
C100 C101 H10D 110.6 . . ?
O100 C101 H10E 110.6 . . ?
C100 C101 H10E 110.6 . . ?
H10D C101 H10E 108.7 . . ?
O100 C102 C103 107.7(12) . . ?
O100 C102 H10F 110.2 . . ?
C103 C102 H10F 110.2 . . ?
O100 C102 H10G 110.2 . . ?
C103 C102 H10G 110.2 . . ?
H10F C102 H10G 108.5 . . ?
C102 C103 H10H 109.5 . . ?
C102 C103 H10I 109.5 . . ?
H10H C103 H10I 109.5 . . ?
C102 C103 H10J 109.5 . . ?
H10H C103 H10J 109.5 . . ?
H10I C103 H10J 109.5 . . ?
Cl2 C200 Cl1 116.5(12) . . ?
Cl2 C200 H20A 108.2 . . ?
Cl1 C200 H20A 108.2 . . ?
Cl2 C200 H20B 108.2 . . ?
Cl1 C200 H20B 108.2 . . ?
H20A C200 H20B 107.3 . . ?
Cl3 C201 Cl4 111.7(13) . . ?
Cl3 C201 H20C 109.3 . . ?
Cl4 C201 H20C 109.3 . . ?
Cl3 C201 H20D 109.3 . . ?
Cl4 C201 H20D 109.3 . . ?
H20C C201 H20D 108.0 . . ?

loop_
_geom_bond_atom_site_label_1
_geom_bond_atom_site_label_2
_geom_bond_distance
_geom_bond_site_symmetry_2
_geom_bond_publ_flag
Ir1 C11 2.008(7) . ?
Ir1 C18 2.016(8) . ?
Ir1 N1 2.048(6) . ?
Ir1 N2 2.055(6) . ?
Ir1 N4 2.120(7) . ?
Ir1 N3 2.139(6) . ?
N1 C1 1.327(10) . ?
N1 C5 1.376(10) . ?
C1 C2 1.397(11) . ?
C1 H1 0.9500 . ?
O002 C30 1.281(9) . ?
N2 C12 1.332(10) . ?
N2 C16 1.372(10) . ?
C2 C3 1.379(13) . ?
C2 H2 0.9500 . ?
N4 C32 1.358(10) . ?
N4 C28 1.365(9) . ?
C3 C4 1.363(12) . ?
C3 H3 0.9500 . ?
N3 C23 1.342(10) . ?
N3 C27 1.354(10) . ?
C4 C5 1.397(11) . ?
C4 H4 0.9500 . ?
C32 C31 1.358(11) . ?
C32 H32 0.9500 . ?
C31 C30 1.417(10) . ?
C31 H31 0.9500 . ?
C30 C29 1.426(11) . ?
C29 C28 1.371(10) . ?
C29 H29 0.9500 . ?
C28 C27 1.471(11) . ?
C5 C6 1.456(11) . ?
C27 C26 1.387(11) . ?
C6 C7 1.386(11) . ?
C6 C11 1.416(11) . ?
C26 C25 1.362(12) . ?
C26 H26 0.9500 . ?
C7 C8 1.391(12) . ?
C7 H7 0.9500 . ?
C25 C24 1.385(12) . ?
C25 H25 0.9500 . ?
C8 C9 1.386(12) . ?
C8 H8 0.9500 . ?
C24 C23 1.397(12) . ?
C24 H24 0.9500 . ?
C9 C10 1.395(11) . ?
C9 H9 0.9500 . ?
C23 H23 0.9500 . ?
C10 C11 1.407(11) . ?
C10 H10 0.9500 . ?
C12 C13 1.385(12) . ?
C12 H12 0.9500 . ?
C13 C14 1.361(14) . ?
C13 H13 0.9500 . ?
C14 C15 1.373(14) . ?
C14 H14 0.9500 . ?
C15 C16 1.374(11) . ?
C15 H15 0.9500 . ?
C17 C22 1.398(11) . ?
C17 C18 1.423(11) . ?
C17 C16 1.463(12) . ?
C22 C21 1.384(12) . ?
C22 H22 0.9500 . ?
C18 C19 1.381(11) . ?
C21 C20 1.386(12) . ?
C21 H21 0.9500 . ?
C19 C20 1.401(11) . ?
C19 H19 0.9500 . ?
C20 H20 0.9500 . ?
O100 C101 1.406(16) . ?
O100 C102 1.429(15) . ?
C100 C101 1.497(18) . ?
C100 H10A 0.9800 . ?
C100 H10B 0.9800 . ?
C100 H10C 0.9800 . ?
C101 H10D 0.9900 . ?
C101 H10E 0.9900 . ?
C102 C103 1.449(19) . ?
C102 H10F 0.9900 . ?
C102 H10G 0.9900 . ?
C103 H10H 0.9800 . ?
C103 H10I 0.9800 . ?
C103 H10J 0.9800 . ?
Cl1 C200 1.744(10) . ?
Cl2 C200 1.735(10) . ?
C200 H20A 0.9900 . ?
C200 H20B 0.9900 . ?
Cl3 C201 1.758(10) . ?
Cl4 C201 1.762(10) . ?
C201 H20C 0.9900 . ?
C201 H20D 0.9900 . ?
